data_4508210
loop_
_publ_author_name
'Bia\/lek, Micha\/l J.'
'Zar\;eba, Jan K.'
'Janczak, Jan'
'Zo\'n, Jerzy'

_publ_section_title
;
 Chains, Layers, Channels, and More: Supramolecular Chemistry of Potent
 Diphosphonic Tectons with Tuned Flexibility. The Generation of
 Pseudopolymorphs, Polymorphs, and Adducts
;
_journal_issue 9
_journal_name_full 'Crystal Growth &amp; Design'
_journal_page_first 4039
_journal_paper_doi 10.1021/cg400859e
_journal_volume 13
_journal_year 2013
_chemical_formula_moiety 'C10 H10 O6 P2'
_chemical_formula_sum 'C10 H10 O6 P2'
_chemical_formula_weight 288.12
_chemical_name_systematic
; 
 ? 
;
_space_group_IT_number 61
_symmetry_cell_setting orthorhombic
_symmetry_space_group_name_Hall '-P 2ac 2ab'
_symmetry_space_group_name_H-M 'P b c a'
_atom_sites_solution_hydrogens geom
_atom_sites_solution_primary direct
_atom_sites_solution_secondary difmap
_audit_creation_method SHELXL-97
_cell_angle_alpha 90.00
_cell_angle_beta 90.00
_cell_angle_gamma 90.00
_cell_formula_units_Z 4
_cell_length_a 7.843(2)
_cell_length_b 7.484(2)
_cell_length_c 19.078(3)
_cell_measurement_reflns_used 823
_cell_measurement_temperature 295(2)
_cell_measurement_theta_max 28.8
_cell_measurement_theta_min 3.36
_cell_volume 1119.8(4)
_computing_cell_refinement
;
Oxford Diffraction Poland (2006). CrysAlis Red, Version 171.32.6
;
_computing_data_collection
;
Oxford Diffraction Poland (2006). CrysAlis CCD, Version 171.32.6
;
_computing_data_reduction
;
Oxford Diffraction Poland (2006). CrysAlis Red, Version 171.32.6
;
_computing_molecular_graphics
;
Brandenburg & Putz (2006). Diamond 3.0. Crystal and Molecular
Structure Visualisation, University of Bonn, Germany
;
_computing_publication_material 'SHELXL-97 (Sheldrick, 1997)'
_computing_structure_refinement 'SHELXL-97 (Sheldrick, 1997)'
_computing_structure_solution 'SHELXS-97 (Sheldrick, 1990)'
_diffrn_ambient_temperature 295(2)
_diffrn_detector_area_resol_mean '1024x1024 with blocks 2x2'
_diffrn_measured_fraction_theta_full 0.996
_diffrn_measured_fraction_theta_max 0.939
_diffrn_measurement_device_type 'KUMA KM-4 with CCD detector'
_diffrn_measurement_method \w-scan
_diffrn_radiation_monochromator graphite
_diffrn_radiation_source 'fine-focus sealed tube'
_diffrn_radiation_type MoK\a
_diffrn_radiation_wavelength 0.71073
_diffrn_reflns_av_R_equivalents 0.0811
_diffrn_reflns_av_sigmaI/netI 0.0596
_diffrn_reflns_limit_h_max 10
_diffrn_reflns_limit_h_min -10
_diffrn_reflns_limit_k_max 8
_diffrn_reflns_limit_k_min -10
_diffrn_reflns_limit_l_max 25
_diffrn_reflns_limit_l_min -25
_diffrn_reflns_number 14039
_diffrn_reflns_theta_full 28.00
_diffrn_reflns_theta_max 29.43
_diffrn_reflns_theta_min 3.36
_exptl_absorpt_coefficient_mu 0.406
_exptl_absorpt_correction_T_max 0.9581
_exptl_absorpt_correction_T_min 0.8962
_exptl_absorpt_correction_type numerical
_exptl_absorpt_process_details
;
Oxford Diffraction Poland (2006). CrysAlis Red, Version 171.32.6
;
_exptl_crystal_colour colourless
_exptl_crystal_density_diffrn 1.709
_exptl_crystal_density_meas 1.70
_exptl_crystal_density_method floatation
_exptl_crystal_description parallelepiped
_exptl_crystal_F_000 592
_exptl_crystal_size_max 0.28
_exptl_crystal_size_mid 0.14
_exptl_crystal_size_min 0.11
_refine_diff_density_max 0.275
_refine_diff_density_min -0.223
_refine_diff_density_rms 0.057
_refine_ls_extinction_method none
_refine_ls_goodness_of_fit_ref 1.008
_refine_ls_hydrogen_treatment mixed
_refine_ls_matrix_type full
_refine_ls_number_parameters 88
_refine_ls_number_reflns 1452
_refine_ls_number_restraints 0
_refine_ls_restrained_S_all 1.008
_refine_ls_R_factor_all 0.0933
_refine_ls_R_factor_gt 0.0326
_refine_ls_shift/su_max 0.001
_refine_ls_shift/su_mean 0.000
_refine_ls_structure_factor_coef Fsqd
_refine_ls_weighting_details 'calc w=1/[\s^2^(Fo^2^)+(0.0187P)^2^+0.1693P] where P=(Fo^2^+2Fc^2^)/3'
_refine_ls_weighting_scheme calc
_refine_ls_wR_factor_gt 0.0468
_refine_ls_wR_factor_ref 0.0553
_reflns_number_gt 880
_reflns_number_total 1452
_reflns_threshold_expression I>2\s(I)
_cod_data_source_file cg400859e_si_002.cif
_cod_data_source_block 1A
_cod_database_code 4508210

loop_
_symmetry_equiv_pos_as_xyz
'x, y, z'
'-x+1/2, -y, z+1/2'
'-x, y+1/2, -z+1/2'
'x+1/2, -y+1/2, -z'
'-x, -y, -z'
'x-1/2, y, -z-1/2'
'x, -y-1/2, z-1/2'
'-x-1/2, y-1/2, z'

loop_
_atom_site_label
_atom_site_type_symbol
_atom_site_fract_x
_atom_site_fract_y
_atom_site_fract_z
_atom_site_U_iso_or_equiv
_atom_site_adp_type
_atom_site_occupancy
_atom_site_symmetry_multiplicity
_atom_site_calc_flag
_atom_site_refinement_flags
P1 P 0.03529(5) 0.10873(6) 0.67659(2) 0.02504(12) Uani 1 1 d .
O1 O -0.02826(13) 0.01368(14) 0.74022(5) 0.0323(3) Uani 1 1 d .
O2 O -0.05740(15) 0.28852(15) 0.66513(6) 0.0338(3) Uani 1 1 d .
H2O H -0.026(2) 0.363(2) 0.6910(10) 0.051 Uiso 1 1 d .
O3 O 0.22727(14) 0.15564(16) 0.68101(6) 0.0389(3) Uani 1 1 d .
H3O H 0.297(2) 0.099(2) 0.7059(9) 0.058 Uiso 1 1 d .
C1 C -0.00429(18) -0.0172(2) 0.59867(7) 0.0255(4) Uani 1 1 d .
C2 C -0.06431(18) -0.1875(2) 0.60700(8) 0.0263(4) Uani 1 1 d .
H2 H -0.0790 -0.2332 0.6519 0.032 Uiso 1 1 calc R
C3 C -0.10384(19) -0.2939(2) 0.54912(8) 0.0303(4) Uani 1 1 d .
H3 H -0.1428 -0.4100 0.5557 0.036 Uiso 1 1 calc R
C4 C -0.08551(19) -0.2281(2) 0.48301(8) 0.0292(4) Uani 1 1 d .
H4 H -0.1158 -0.2994 0.4451 0.035 Uiso 1 1 calc R
C5 C -0.02208(19) -0.05531(19) 0.47054(7) 0.0231(3) Uani 1 1 d .

loop_
_atom_site_aniso_label
_atom_site_aniso_U_11
_atom_site_aniso_U_22
_atom_site_aniso_U_33
_atom_site_aniso_U_23
_atom_site_aniso_U_13
_atom_site_aniso_U_12
P1 0.0260(2) 0.0315(2) 0.01763(19) 0.0015(2) -0.00089(19) 0.0007(2)
O1 0.0361(6) 0.0391(7) 0.0218(6) 0.0016(5) 0.0051(5) 0.0002(6)
O2 0.0423(7) 0.0319(7) 0.0273(7) -0.0042(5) -0.0070(5) 0.0045(6)
O3 0.0276(6) 0.0533(8) 0.0358(7) 0.0094(6) -0.0074(6) -0.0044(6)
C1 0.0250(8) 0.0309(10) 0.0206(8) 0.0008(7) 0.0005(7) -0.0008(7)
C2 0.0266(8) 0.0298(10) 0.0223(9) 0.0060(7) 0.0008(7) -0.0033(7)
C3 0.0336(9) 0.0273(10) 0.0298(10) 0.0036(8) 0.0043(7) -0.0041(8)
C4 0.0347(9) 0.0268(10) 0.0262(9) -0.0048(8) 0.0006(7) -0.0034(8)
C5 0.0232(8) 0.0274(9) 0.0187(7) -0.0002(7) 0.0003(7) -0.0008(7)

loop_
_atom_type_symbol
_atom_type_description
_atom_type_scat_dispersion_real
_atom_type_scat_dispersion_imag
_atom_type_scat_source
C C 0.0033 0.0016 'International Tables Vol C Tables 4.2.6.8 and 6.1.1.4'
H H 0.0000 0.0000 'International Tables Vol C Tables 4.2.6.8 and 6.1.1.4'
O O 0.0106 0.0060 'International Tables Vol C Tables 4.2.6.8 and 6.1.1.4'
P P 0.1023 0.0942 'International Tables Vol C Tables 4.2.6.8 and 6.1.1.4'

loop_
_geom_angle_atom_site_label_1
_geom_angle_atom_site_label_2
_geom_angle_atom_site_label_3
_geom_angle
_geom_angle_site_symmetry_1
_geom_angle_site_symmetry_3
O1 P1 O2 111.91(6) . .
O1 P1 O3 112.86(6) . .
O2 P1 O3 105.54(7) . .
O1 P1 C1 111.53(7) . .
O2 P1 C1 105.06(7) . .
O3 P1 C1 109.49(7) . .
P1 O2 H2O 112.3(14) . .
P1 O3 H3O 123.0(13) . .
C2 C1 C5 120.42(14) . 5_556
C2 C1 P1 117.04(12) . .
C5 C1 P1 122.54(12) 5_556 .
C1 C2 C3 121.05(14) . .
C1 C2 H2 119.5 . .
C3 C2 H2 119.5 . .
C4 C3 C2 120.22(15) . .
C4 C3 H3 119.9 . .
C2 C3 H3 119.9 . .
C3 C4 C5 121.77(15) . .
C3 C4 H4 119.1 . .
C5 C4 H4 119.1 . .
C4 C5 C5 118.85(17) . 5_556
C4 C5 C1 123.49(14) . 5_556
C5 C5 C1 117.66(17) 5_556 5_556

loop_
_geom_bond_atom_site_label_1
_geom_bond_atom_site_label_2
_geom_bond_distance
_geom_bond_site_symmetry_2
P1 O1 1.4926(11) .
P1 O2 1.5449(12) .
P1 O3 1.5484(12) .
P1 C1 1.7876(16) .
O2 H2O 0.782(17) .
O3 H3O 0.839(17) .
C1 C2 1.368(2) .
C1 C5 1.4426(19) 5_556
C2 C3 1.396(2) .
C2 H2 0.9300 .
C3 C4 1.362(2) .
C3 H3 0.9300 .
C4 C5 1.406(2) .
C4 H4 0.9300 .
C5 C5 1.438(3) 5_556
C5 C1 1.4426(19) 5_556

loop_
_geom_hbond_atom_site_label_D
_geom_hbond_atom_site_label_H
_geom_hbond_atom_site_label_A
_geom_hbond_distance_DH
_geom_hbond_distance_HA
_geom_hbond_distance_DA
_geom_hbond_angle_DHA
_geom_hbond_site_symmetry_A
_geom_hbond_publ_flag
O2 H2O O1 0.78(2) 1.78(2) 2.560(2) 171(2) 3_556 no
O3 H3O O1 0.84(2) 1.83(2) 2.658(2) 169(2) 6_657 no
